data_4518534
loop_
_publ_author_name
'Zhang, Gang-Qiang'
'Gao, Lou-Jun'
'Chai, Hong-Mei'
'Ren, Yi-Xia'

_publ_section_title
;
 Novel Multifunctional Samarium-Organic Framework for Fluorescence Sensing
 of Ag<sup>+</sup>, MnO<sub>4</sub><sup>-</sup>, and Cimetidine and
 Electrochemical Sensing of <i>o</i>-Nitrophenol in Aqueous Solutions.
;
_journal_issue 10
_journal_name_full 'ACS omega'
_journal_page_first 6810
_journal_page_last 6816
_journal_paper_doi 10.1021/acsomega.0c05867
_journal_volume 6
_journal_year 2021
_chemical_formula_sum 'C138 H62 O61 Sm8'
_chemical_formula_weight 3898.67
_space_group_crystal_system trigonal
_space_group_IT_number 148
_space_group_name_Hall '-R 3'
_space_group_name_H-M_alt 'R -3 :H'
_atom_sites_solution_hydrogens mixed
_audit_creation_method SHELXL-2018/3
_cell_angle_alpha 90
_cell_angle_beta 90
_cell_angle_gamma 120
_cell_formula_units_Z 3
_cell_length_a 38.486(6)
_cell_length_b 38.486(6)
_cell_length_c 11.122(3)
_cell_measurement_temperature 296(2)
_cell_volume 14267(5)
_computing_structure_refinement 'SHELXL-2018/3 (Sheldrick, 2018)'
_diffrn_ambient_temperature 296(2)
_diffrn_measured_fraction_theta_full 0.999
_diffrn_measured_fraction_theta_max 0.999
_diffrn_radiation_type MoK\a
_diffrn_radiation_wavelength 0.71073
_diffrn_reflns_av_R_equivalents 0.0295
_diffrn_reflns_av_unetI/netI 0.0248
_diffrn_reflns_Laue_measured_fraction_full 0.999
_diffrn_reflns_Laue_measured_fraction_max 0.999
_diffrn_reflns_limit_h_max 45
_diffrn_reflns_limit_h_min -45
_diffrn_reflns_limit_k_max 45
_diffrn_reflns_limit_k_min -40
_diffrn_reflns_limit_l_max 9
_diffrn_reflns_limit_l_min -13
_diffrn_reflns_number 24486
_diffrn_reflns_point_group_measured_fraction_full 0.999
_diffrn_reflns_point_group_measured_fraction_max 0.999
_diffrn_reflns_theta_full 24.999
_diffrn_reflns_theta_max 24.999
_diffrn_reflns_theta_min 1.833
_exptl_absorpt_coefficient_mu 2.498
_exptl_crystal_density_diffrn 1.361
_exptl_crystal_F_000 5622
_exptl_crystal_size_max 0.100
_exptl_crystal_size_mid 0.100
_exptl_crystal_size_min 0.100
_refine_diff_density_max 1.379
_refine_diff_density_min -3.008
_refine_diff_density_rms 0.179
_refine_ls_extinction_method none
_refine_ls_goodness_of_fit_ref 1.127
_refine_ls_hydrogen_treatment constr
_refine_ls_matrix_type full
_refine_ls_number_parameters 386
_refine_ls_number_reflns 5585
_refine_ls_number_restraints 1268
_refine_ls_restrained_S_all 1.055
_refine_ls_R_factor_all 0.0693
_refine_ls_R_factor_gt 0.0661
_refine_ls_shift/su_max 0.001
_refine_ls_shift/su_mean 0.000
_refine_ls_structure_factor_coef Fsqd
_refine_ls_weighting_details 'w=1/[\s^2^(Fo^2^)+(0.0443P)^2^+729.2222P] where P=(Fo^2^+2Fc^2^)/3'
_refine_ls_weighting_scheme calc
_refine_ls_wR_factor_gt 0.1555
_refine_ls_wR_factor_ref 0.1574
_reflns_Friedel_coverage 0.000
_reflns_number_gt 5243
_reflns_number_total 5585
_reflns_threshold_expression 'I > 2\s(I)'
_cod_data_source_file ao0c05867_si_001.cif
_cod_data_source_block 1_sq_sq
_cod_depositor_comments 'Adding full bibliography for 4518534.cif.'
_cod_original_cell_volume 14267(6)
_cod_database_code 4518534
_shelx_shelxl_version_number 2018/3
_shelx_space_group_comment
;
The symmetry employed for this shelxl refinement is uniquely defined
by the following loop, which should always be used as a source of
symmetry information in preference to the above space-group names.
They are only intended as comments.
;
_shelx_estimated_absorpt_t_min 0.788
_shelx_estimated_absorpt_t_max 0.788

loop_
_space_group_symop_operation_xyz
'x, y, z'
'-y, x-y, z'
'-x+y, -x, z'
'x+2/3, y+1/3, z+1/3'
'-y+2/3, x-y+1/3, z+1/3'
'-x+y+2/3, -x+1/3, z+1/3'
'x+1/3, y+2/3, z+2/3'
'-y+1/3, x-y+2/3, z+2/3'
'-x+y+1/3, -x+2/3, z+2/3'
'-x, -y, -z'
'y, -x+y, -z'
'x-y, x, -z'
'-x+2/3, -y+1/3, -z+1/3'
'y+2/3, -x+y+1/3, -z+1/3'
'x-y+2/3, x+1/3, -z+1/3'
'-x+1/3, -y+2/3, -z+2/3'
'y+1/3, -x+y+2/3, -z+2/3'
'x-y+1/3, x+2/3, -z+2/3'

loop_
_atom_site_label
_atom_site_type_symbol
_atom_site_fract_x
_atom_site_fract_y
_atom_site_fract_z
_atom_site_U_iso_or_equiv
_atom_site_adp_type
_atom_site_occupancy
_atom_site_site_symmetry_order
_atom_site_calc_flag
_atom_site_refinement_flags_posn
_atom_site_refinement_flags_adp
_atom_site_refinement_flags_occupancy
_atom_site_disorder_assembly
_atom_site_disorder_group
O1A O 0.3219(15) 0.5445(15) -0.483(5) 0.056(8) Uani 0.1667 1 d . U P . .
H1A1 H 0.321894 0.546061 -0.569542 0.085 Uiso 0.1667 1 d R U P A .
H1A2 H 0.296885 0.522289 -0.456710 0.085 Uiso 0.1667 1 d R U P . .
Sm1 Sm 0.45420(2) 0.49261(2) 1.10617(3) 0.02186(16) Uani 1 1 d . U . . .
Sm2 Sm 0.32858(11) 0.60737(12) -0.3923(4) 0.0621(11) Uani 0.1853(14) 1 d . U P A 1
Sm3 Sm 0.333333 0.666667 -0.1789(3) 0.0696(11) Uani 0.444(4) 3 d S TU P A 2
O1_1 O 0.49620(19) 0.5138(2) 0.7778(5) 0.0400(15) Uani 1 1 d . U . . .
C1_1 C 0.4602(3) 0.5009(3) 0.7984(8) 0.0356(18) Uani 1 1 d . U . . .
O2_1 O 0.44404(19) 0.4945(2) 0.9003(5) 0.0384(14) Uani 1 1 d . U . . .
C3_1 C 0.4444(3) 0.4954(3) 0.5754(7) 0.0312(16) Uani 1 1 d . U . . .
H3_1 H 0.471612 0.506519 0.558907 0.037 Uiso 1 1 calc R U . . .
O3_1 O 0.4563(2) 0.5229(2) 0.3131(5) 0.0406(15) Uani 1 1 d . U . . .
C4_1 C 0.4178(3) 0.4847(3) 0.4818(7) 0.0315(15) Uani 1 1 d . U . . .
O4_1 O 0.41935(19) 0.4572(2) 0.2922(5) 0.0368(14) Uani 1 1 d . U . . .
C5_1 C 0.3769(3) 0.4667(3) 0.5060(8) 0.0369(17) Uani 1 1 d . U . . .
O5_1 O 0.24381(19) 0.3417(2) 0.4049(6) 0.0386(14) Uani 1 1 d . U . . .
C6_1 C 0.3650(3) 0.4617(4) 0.6233(9) 0.0454(19) Uani 1 1 d . U . . .
H6_1 H 0.337853 0.450715 0.640036 0.054 Uiso 1 1 calc R U . . .
O6_1 O 0.21244(17) 0.3645(2) 0.2951(6) 0.0341(13) Uani 1 1 d . U . . .
C7_1 C 0.3915(3) 0.4722(3) 0.7180(8) 0.0437(19) Uani 1 1 d . U . . .
H7_1 H 0.382159 0.467030 0.796784 0.052 Uiso 1 1 calc R U . . .
O7_1 O 0.38316(19) 0.4754(2) 0.0841(6) 0.0407(13) Uani 1 1 d . U . . .
C8_1 C 0.4327(3) 0.4888(3) 0.3558(7) 0.0291(16) Uani 1 1 d . U . . .
O8_1 O 0.4277(2) 0.5393(2) 0.0774(7) 0.0464(15) Uani 1 1 d . U . . .
C9_1 C 0.3462(3) 0.4553(3) 0.4109(8) 0.0339(16) Uani 1 1 d . U . . .
C10_1 C 0.3499(3) 0.4812(3) 0.3208(9) 0.0387(17) Uani 1 1 d . U . . .
H10_1 H 0.373404 0.505967 0.316887 0.046 Uiso 1 1 calc R U . . .
C11_1 C 0.3208(3) 0.4724(3) 0.2361(8) 0.0343(14) Uani 1 1 d . U . . .
C12_1 C 0.2852(3) 0.4347(3) 0.2447(8) 0.0334(15) Uani 1 1 d . U . . .
H12_1 H 0.264338 0.428243 0.191005 0.040 Uiso 1 1 calc R U . . .
C13_1 C 0.2813(3) 0.4074(3) 0.3325(8) 0.0323(15) Uani 1 1 d . U . . .
C14_1 C 0.3117(3) 0.4182(3) 0.4155(8) 0.0340(16) Uani 1 1 d . U . . .
H14_1 H 0.308831 0.400148 0.475678 0.041 Uiso 1 1 calc R U . . .
C15_1 C 0.2436(3) 0.3688(3) 0.3443(8) 0.0306(16) Uani 1 1 d . U . . .
C16A_1 C 0.3250(7) 0.5008(7) 0.1357(16) 0.046(2) Uani 0.5 1 d G U P A 1
C17A_1 C 0.3593(6) 0.5194(7) 0.0648(18) 0.048(2) Uani 0.5 1 d G U P A 1
C18A_1 C 0.3615(4) 0.5441(6) -0.0296(15) 0.054(2) Uani 0.5 1 d G U P A 1
H18A_1 H 0.384498 0.556628 -0.076994 0.065 Uiso 0.5 1 calc R U P A 1
C19A_1 C 0.3295(5) 0.5502(5) -0.0531(14) 0.057(2) Uani 0.5 1 d G U P A 1
C20A_1 C 0.2952(4) 0.5315(5) 0.0177(15) 0.055(2) Uani 0.5 1 d G U P A 1
H20A_1 H 0.273721 0.535553 0.001947 0.066 Uiso 0.5 1 calc R U P A 1
C21A_1 C 0.2929(5) 0.5068(6) 0.1121(14) 0.049(2) Uani 0.5 1 d G U P A 1
H21A_1 H 0.269969 0.494316 0.159538 0.059 Uiso 0.5 1 calc R U P A 1
C23A_1 C 0.3328(8) 0.5783(8) -0.156(2) 0.064(3) Uani 0.5 1 d . U P A 1
O9A_1 O 0.3665(5) 0.6008(6) -0.1965(18) 0.069(2) Uani 0.5 1 d D U P A 1
H9A_1 H 0.357961 0.578538 -0.248672 0.082 Uiso 0.5 1 d DR U P A 1
O10A_1 O 0.2992(5) 0.5753(6) -0.1872(17) 0.072(3) Uani 0.5 1 d . U P A 1
C16B_1 C 0.3243(7) 0.5009(6) 0.1474(18) 0.046(2) Uani 0.5 1 d G U P A 2
C17B_1 C 0.3597(6) 0.5226(6) 0.0827(18) 0.048(2) Uani 0.5 1 d G U P A 2
C18B_1 C 0.3659(4) 0.5556(5) 0.0149(15) 0.054(2) Uani 0.5 1 d G U P A 2
H18B_1 H 0.389608 0.570107 -0.028408 0.064 Uiso 0.5 1 calc R U P A 2
C19B_1 C 0.3368(5) 0.5669(4) 0.0118(15) 0.056(2) Uani 0.5 1 d G U P A 2
C20B_1 C 0.3015(4) 0.5452(5) 0.0766(15) 0.054(2) Uani 0.5 1 d G U P A 2
H20B_1 H 0.282004 0.552814 0.074514 0.065 Uiso 0.5 1 calc R U P A 2
C21B_1 C 0.2952(5) 0.5123(5) 0.1444(15) 0.049(2) Uani 0.5 1 d G U P A 2
H21B_1 H 0.271518 0.497752 0.187672 0.058 Uiso 0.5 1 calc R U P A 2
C23B_1 C 0.3402(8) 0.6037(9) -0.057(3) 0.064(3) Uani 0.5 1 d . U P A 2
O9B_1 O 0.3638(5) 0.6185(6) -0.1147(18) 0.068(2) Uani 0.5 1 d . U P A 2
O10B_1 O 0.3170(6) 0.6164(6) -0.0405(18) 0.074(3) Uani 0.5 1 d D U P A 2
H10B_1 H 0.302373 0.603875 -0.105901 0.111 Uiso 0.5 1 d DR U P A 2
C22_1 C 0.3920(3) 0.5109(3) 0.0779(9) 0.0405(17) Uani 1 1 d . U . . .
C2_1 C 0.4317(3) 0.4902(3) 0.6947(8) 0.0341(16) Uani 1 1 d . U . . .

loop_
_atom_site_aniso_label
_atom_site_aniso_U_11
_atom_site_aniso_U_22
_atom_site_aniso_U_33
_atom_site_aniso_U_23
_atom_site_aniso_U_13
_atom_site_aniso_U_12
O1A 0.057(16) 0.062(16) 0.071(18) 0.002(15) 0.000(15) 0.046(13)
Sm1 0.0172(2) 0.0248(2) 0.0121(2) 0.00078(15) 0.00090(15) 0.00184(18)
Sm2 0.0490(19) 0.072(2) 0.063(2) 0.0215(18) 0.0000(16) 0.0279(17)
Sm3 0.0704(13) 0.0704(13) 0.0681(19) 0.000 0.000 0.0352(7)
O1_1 0.029(3) 0.065(4) 0.019(3) 0.001(3) -0.002(2) 0.018(3)
C1_1 0.029(3) 0.059(4) 0.018(3) 0.001(3) 0.001(3) 0.021(3)
O2_1 0.030(3) 0.066(3) 0.017(2) 0.002(2) -0.001(2) 0.022(3)
C3_1 0.025(3) 0.054(3) 0.015(3) 0.000(3) -0.001(2) 0.020(3)
O3_1 0.044(3) 0.044(3) 0.021(3) 0.001(3) 0.004(3) 0.012(3)
C4_1 0.025(3) 0.051(3) 0.016(3) 0.000(3) 0.002(2) 0.018(2)
O4_1 0.032(3) 0.043(3) 0.021(3) 0.002(2) 0.006(2) 0.008(2)
C5_1 0.025(3) 0.061(3) 0.021(3) 0.000(3) -0.001(2) 0.019(3)
O5_1 0.031(3) 0.052(3) 0.033(3) 0.016(3) 0.003(2) 0.021(3)
C6_1 0.027(3) 0.071(4) 0.026(3) 0.002(3) 0.002(3) 0.016(3)
O6_1 0.021(3) 0.046(3) 0.036(3) 0.001(3) -0.004(2) 0.018(2)
C7_1 0.030(3) 0.071(4) 0.021(3) 0.002(3) 0.001(3) 0.019(3)
O7_1 0.030(2) 0.046(3) 0.041(3) 0.007(2) 0.003(2) 0.016(2)
C8_1 0.024(3) 0.047(3) 0.017(3) 0.000(3) 0.000(3) 0.019(3)
O8_1 0.032(3) 0.047(3) 0.053(3) 0.000(3) -0.001(3) 0.014(2)
C9_1 0.023(3) 0.057(3) 0.024(3) 0.002(3) 0.000(2) 0.021(2)
C10_1 0.029(3) 0.053(3) 0.033(3) 0.003(3) 0.001(3) 0.019(3)
C11_1 0.029(2) 0.047(3) 0.035(3) 0.006(2) -0.001(2) 0.025(2)
C12_1 0.027(3) 0.049(3) 0.030(3) 0.005(3) -0.002(2) 0.023(2)
C13_1 0.024(3) 0.051(3) 0.030(3) 0.005(3) 0.001(3) 0.024(2)
C14_1 0.025(3) 0.054(3) 0.026(3) 0.008(3) 0.002(2) 0.021(2)
C15_1 0.024(3) 0.050(4) 0.026(3) 0.006(3) 0.004(3) 0.024(3)
C16A_1 0.038(3) 0.052(3) 0.048(3) 0.012(3) -0.002(3) 0.023(3)
C17A_1 0.039(3) 0.052(3) 0.050(3) 0.013(3) -0.003(3) 0.021(3)
C18A_1 0.044(3) 0.058(3) 0.056(3) 0.015(3) -0.004(3) 0.022(3)
C19A_1 0.048(3) 0.060(3) 0.060(3) 0.017(3) -0.004(3) 0.025(3)
C20A_1 0.045(3) 0.059(3) 0.057(3) 0.015(3) -0.004(3) 0.024(3)
C21A_1 0.041(3) 0.055(3) 0.052(4) 0.014(3) -0.004(3) 0.026(3)
C23A_1 0.052(3) 0.066(3) 0.065(4) 0.018(3) -0.004(3) 0.023(3)
O9A_1 0.057(3) 0.069(4) 0.068(4) 0.020(3) -0.004(3) 0.023(3)
O10A_1 0.057(4) 0.073(4) 0.071(4) 0.021(4) -0.006(4) 0.023(3)
C16B_1 0.038(3) 0.052(3) 0.047(3) 0.012(3) -0.002(3) 0.023(3)
C17B_1 0.039(3) 0.052(3) 0.050(3) 0.012(3) -0.003(3) 0.022(3)
C18B_1 0.044(3) 0.057(3) 0.055(3) 0.014(3) -0.004(3) 0.022(3)
C19B_1 0.047(3) 0.060(3) 0.059(3) 0.016(3) -0.005(3) 0.025(3)
C20B_1 0.046(3) 0.058(3) 0.057(3) 0.014(3) -0.004(3) 0.025(3)
C21B_1 0.041(3) 0.055(3) 0.052(4) 0.013(3) -0.004(3) 0.026(3)
C23B_1 0.054(3) 0.066(3) 0.065(4) 0.015(3) -0.003(3) 0.024(3)
O9B_1 0.056(3) 0.068(4) 0.066(4) 0.016(3) -0.004(3) 0.021(3)
O10B_1 0.063(4) 0.072(4) 0.075(4) 0.016(4) -0.006(4) 0.024(3)
C22_1 0.032(3) 0.047(3) 0.041(3) 0.011(3) 0.000(3) 0.018(3)
C2_1 0.026(3) 0.060(3) 0.018(3) 0.000(3) 0.003(2) 0.023(3)

loop_
_atom_type_symbol
_atom_type_description
_atom_type_scat_dispersion_real
_atom_type_scat_dispersion_imag
_atom_type_scat_source
C C 0.0033 0.0016 'International Tables Vol C Tables 4.2.6.8 and 6.1.1.4'
H H 0.0000 0.0000 'International Tables Vol C Tables 4.2.6.8 and 6.1.1.4'
O O 0.0106 0.0060 'International Tables Vol C Tables 4.2.6.8 and 6.1.1.4'
Sm Sm -0.1638 3.4418 'International Tables Vol C Tables 4.2.6.8 and 6.1.1.4'

loop_
_geom_angle_atom_site_label_1
_geom_angle_atom_site_label_2
_geom_angle_atom_site_label_3
_geom_angle
_geom_angle_site_symmetry_1
_geom_angle_site_symmetry_3
_geom_angle_publ_flag
O6_1 Sm1 O2_1 76.3(2) 15_556 . ?
O6_1 Sm1 O5_1 125.4(2) 15_556 9 ?
O2_1 Sm1 O5_1 84.5(2) . 9 ?
O6_1 Sm1 O1_1 76.7(2) 15_556 10_667 ?
O2_1 Sm1 O1_1 133.0(2) . 10_667 ?
O5_1 Sm1 O1_1 80.8(2) 9 10_667 ?
O6_1 Sm1 O4_1 141.8(2) 15_556 1_556 ?
O2_1 Sm1 O4_1 141.9(2) . 1_556 ?
O5_1 Sm1 O4_1 73.9(2) 9 1_556 ?
O1_1 Sm1 O4_1 74.7(2) 10_667 1_556 ?
O6_1 Sm1 O7_1 133.3(2) 15_556 1_556 ?
O2_1 Sm1 O7_1 74.4(2) . 1_556 ?
O5_1 Sm1 O7_1 86.9(2) 9 1_556 ?
O1_1 Sm1 O7_1 147.8(2) 10_667 1_556 ?
O4_1 Sm1 O7_1 73.4(2) 1_556 1_556 ?
O6_1 Sm1 O8_1 85.0(2) 15_556 1_556 ?
O2_1 Sm1 O8_1 73.5(2) . 1_556 ?
O5_1 Sm1 O8_1 137.0(2) 9 1_556 ?
O1_1 Sm1 O8_1 140.4(2) 10_667 1_556 ?
O4_1 Sm1 O8_1 101.5(2) 1_556 1_556 ?
O7_1 Sm1 O8_1 52.1(2) 1_556 1_556 ?
O6_1 Sm1 O3_1 95.8(2) 15_556 1_556 ?
O2_1 Sm1 O3_1 146.7(2) . 1_556 ?
O5_1 Sm1 O3_1 124.3(2) 9 1_556 ?
O1_1 Sm1 O3_1 73.7(2) 10_667 1_556 ?
O4_1 Sm1 O3_1 52.0(2) 1_556 1_556 ?
O7_1 Sm1 O3_1 89.4(2) 1_556 1_556 ?
O8_1 Sm1 O3_1 73.6(2) 1_556 1_556 ?
O6_1 Sm1 O6_1 77.1(2) 15_556 9 ?
O2_1 Sm1 O6_1 65.2(2) . 9 ?
O5_1 Sm1 O6_1 48.65(19) 9 9 ?
O1_1 Sm1 O6_1 71.7(2) 10_667 9 ?
O4_1 Sm1 O6_1 116.3(2) 1_556 9 ?
O7_1 Sm1 O6_1 120.3(2) 1_556 9 ?
O8_1 Sm1 O6_1 137.6(2) 1_556 9 ?
O3_1 Sm1 O6_1 145.5(2) 1_556 9 ?
O6_1 Sm1 C22_1 110.0(3) 15_556 1_556 ?
O2_1 Sm1 C22_1 73.0(3) . 1_556 ?
O5_1 Sm1 C22_1 112.1(3) 9 1_556 ?
O1_1 Sm1 C22_1 153.4(3) 10_667 1_556 ?
O4_1 Sm1 C22_1 86.4(3) 1_556 1_556 ?
O7_1 Sm1 C22_1 25.8(3) 1_556 1_556 ?
O8_1 Sm1 C22_1 26.3(3) 1_556 1_556 ?
O3_1 Sm1 C22_1 79.9(3) 1_556 1_556 ?
O6_1 Sm1 C22_1 134.5(3) 9 1_556 ?
O6_1 Sm1 C8_1 119.6(2) 15_556 1_556 ?
O2_1 Sm1 C8_1 154.2(2) . 1_556 ?
O5_1 Sm1 C8_1 99.3(2) 9 1_556 ?
O1_1 Sm1 C8_1 72.6(2) 10_667 1_556 ?
O4_1 Sm1 C8_1 26.1(2) 1_556 1_556 ?
O7_1 Sm1 C8_1 80.3(2) 1_556 1_556 ?
O8_1 Sm1 C8_1 87.1(3) 1_556 1_556 ?
O3_1 Sm1 C8_1 25.9(2) 1_556 1_556 ?
O6_1 Sm1 C8_1 135.1(2) 9 1_556 ?
C22_1 Sm1 C8_1 82.1(3) 1_556 1_556 ?
O6_1 Sm1 C15_1 101.3(2) 15_556 9 ?
O2_1 Sm1 C15_1 76.3(3) . 9 ?
O5_1 Sm1 C15_1 24.1(2) 9 9 ?
O1_1 Sm1 C15_1 72.2(2) 10_667 9 ?
O4_1 Sm1 C15_1 93.5(2) 1_556 9 ?
O7_1 Sm1 C15_1 106.0(2) 1_556 9 ?
O8_1 Sm1 C15_1 146.6(2) 1_556 9 ?
O3_1 Sm1 C15_1 136.9(2) 1_556 9 ?
O6_1 Sm1 C15_1 24.8(2) 9 9 ?
C22_1 Sm1 C15_1 128.5(3) 1_556 9 ?
C8_1 Sm1 C15_1 116.4(3) 1_556 9 ?
O9A_1 Sm2 O10A_1 129.8(8) 14_454 15_554 ?
O9A_1 Sm2 O1A 67.6(12) 14_454 . ?
O10A_1 Sm2 O1A 79.7(12) 15_554 . ?
O9A_1 Sm2 Sm2 163.6(5) 14_454 15_554 ?
O10A_1 Sm2 Sm2 63.7(5) 15_554 15_554 ?
O1A Sm2 Sm2 128.1(11) . 15_554 ?
O9A_1 Sm2 Sm2 68.2(5) 14_454 14_454 ?
O10A_1 Sm2 Sm2 154.7(5) 15_554 14_454 ?
O1A Sm2 Sm2 125.6(12) . 14_454 ?
Sm2 Sm2 Sm2 96.1(2) 15_554 14_454 ?
O9A_1 Sm2 O10A_1 87.5(7) 14_454 . ?
O10A_1 Sm2 O10A_1 133.8(7) 15_554 . ?
O1A Sm2 O10A_1 95.0(13) . . ?
Sm2 Sm2 O10A_1 86.4(5) 15_554 . ?
Sm2 Sm2 O10A_1 53.1(5) 14_454 . ?
O9A_1 Sm2 O9A_1 132.8(7) 14_454 . ?
O10A_1 Sm2 O9A_1 83.3(7) 15_554 . ?
O1A Sm2 O9A_1 92.0(12) . . ?
Sm2 Sm2 O9A_1 50.3(4) 15_554 . ?
Sm2 Sm2 O9A_1 95.4(5) 14_454 . ?
O10A_1 Sm2 O9A_1 50.8(6) . . ?
O9A_1 Sm2 C23A_1 109.3(8) 14_454 . ?
O10A_1 Sm2 C23A_1 107.4(7) 15_554 . ?
O1A Sm2 C23A_1 89.6(13) . . ?
Sm2 Sm2 C23A_1 69.6(6) 15_554 . ?
Sm2 Sm2 C23A_1 76.6(6) 14_454 . ?
O10A_1 Sm2 C23A_1 26.4(6) . . ?
O9A_1 Sm2 C23A_1 25.1(6) . . ?
O9A_1 Sm2 Sm2 75.3(5) 14_454 3_565 ?
O10A_1 Sm2 Sm2 118.7(5) 15_554 3_565 ?
O1A Sm2 Sm2 141.3(11) . 3_565 ?
Sm2 Sm2 Sm2 90.0 15_554 3_565 ?
Sm2 Sm2 Sm2 41.96(10) 14_454 3_565 ?
O10A_1 Sm2 Sm2 93.9(5) . 3_565 ?
O9A_1 Sm2 Sm2 122.1(5) . 3_565 ?
C23A_1 Sm2 Sm2 113.2(6) . 3_565 ?
O9A_1 Sm2 Sm2 129.8(5) 14_454 2_665 ?
O10A_1 Sm2 Sm2 64.9(5) 15_554 2_665 ?
O1A Sm2 Sm2 143.5(12) . 2_665 ?
Sm2 Sm2 Sm2 41.96(10) 15_554 2_665 ?
Sm2 Sm2 Sm2 89.997(1) 14_454 2_665 ?
O10A_1 Sm2 Sm2 115.4(5) . 2_665 ?
O9A_1 Sm2 Sm2 92.2(4) . 2_665 ?
C23A_1 Sm2 Sm2 108.4(6) . 2_665 ?
Sm2 Sm2 Sm2 60.0 3_565 2_665 ?
O10B_1 Sm3 O10B_1 80.1(8) 3_565 2_665 ?
O10B_1 Sm3 O10B_1 80.1(8) 3_565 . ?
O10B_1 Sm3 O10B_1 80.1(8) 2_665 . ?
O10B_1 Sm3 O9B_1 71.7(6) 3_565 2_665 ?
O10B_1 Sm3 O9B_1 44.4(6) 2_665 2_665 ?
O10B_1 Sm3 O9B_1 120.3(7) . 2_665 ?
O9B_1 Sm3 O9B_1 113.5(4) 3_565 2_665 ?
O10B_1 Sm3 O9B_1 120.3(7) 3_565 . ?
O10B_1 Sm3 O9B_1 71.7(6) 2_665 . ?
O10B_1 Sm3 O9B_1 44.4(6) . . ?
O9B_1 Sm3 O9B_1 113.5(4) 3_565 . ?
O9B_1 Sm3 O9B_1 113.5(4) 2_665 . ?
O10B_1 Sm3 C23B_1 76.1(8) 3_565 2_665 ?
O10B_1 Sm3 C23B_1 24.0(7) 2_665 2_665 ?
O10B_1 Sm3 C23B_1 102.6(8) . 2_665 ?
O9B_1 Sm3 C23B_1 120.5(7) 3_565 2_665 ?
O9B_1 Sm3 C23B_1 20.6(6) 2_665 2_665 ?
O9B_1 Sm3 C23B_1 93.6(7) . 2_665 ?
C23B_1 Sm3 C23B_1 100.0(8) 3_565 2_665 ?
O10B_1 Sm3 C23B_1 102.6(8) 3_565 . ?
O10B_1 Sm3 C23B_1 76.1(7) 2_665 . ?
O10B_1 Sm3 C23B_1 24.0(7) . . ?
O9B_1 Sm3 C23B_1 93.7(7) 3_565 . ?
O9B_1 Sm3 C23B_1 120.5(7) 2_665 . ?
O9B_1 Sm3 C23B_1 20.6(6) . . ?
C23B_1 Sm3 C23B_1 100.0(8) 3_565 . ?
C23B_1 Sm3 C23B_1 100.0(8) 2_665 . ?
C1_1 O1_1 Sm1 130.1(6) . 10_667 ?
O1_1 C1_1 O2_1 126.2(8) . . ?
O1_1 C1_1 C2_1 119.1(8) . . ?
O2_1 C1_1 C2_1 114.7(8) . . ?
C1_1 O2_1 Sm1 144.9(6) . . ?
C4_1 C3_1 C2_1 121.6(8) . . ?
C8_1 O3_1 Sm1 91.3(5) . 1_554 ?
C3_1 C4_1 C5_1 119.4(8) . . ?
C3_1 C4_1 C8_1 119.6(8) . . ?
C5_1 C4_1 C8_1 120.8(8) . . ?
C8_1 O4_1 Sm1 95.2(5) . 1_554 ?
C6_1 C5_1 C4_1 118.2(8) . . ?
C6_1 C5_1 C9_1 118.6(8) . . ?
C4_1 C5_1 C9_1 123.1(8) . . ?
C15_1 O5_1 Sm1 104.0(5) . 5_554 ?
C5_1 C6_1 C7_1 122.8(9) . . ?
C15_1 O6_1 Sm1 165.7(7) . 14_456 ?
C15_1 O6_1 Sm1 83.6(5) . 5_554 ?
Sm1 O6_1 Sm1 102.9(2) 14_456 5_554 ?
C2_1 C7_1 C6_1 119.2(9) . . ?
C22_1 O7_1 Sm1 93.1(6) . 1_554 ?
O3_1 C8_1 O4_1 121.6(8) . . ?
O3_1 C8_1 C4_1 120.3(8) . . ?
O4_1 C8_1 C4_1 118.0(8) . . ?
O3_1 C8_1 Sm1 62.9(4) . 1_554 ?
O4_1 C8_1 Sm1 58.7(4) . 1_554 ?
C4_1 C8_1 Sm1 175.0(6) . 1_554 ?
C22_1 O8_1 Sm1 92.0(6) . 1_554 ?
C10_1 C9_1 C14_1 118.5(8) . . ?
C10_1 C9_1 C5_1 122.0(9) . . ?
C14_1 C9_1 C5_1 119.5(9) . . ?
C9_1 C10_1 C11_1 123.3(10) . . ?
C10_1 C11_1 C12_1 117.3(9) . . ?
C10_1 C11_1 C16B_1 122.3(13) . . ?
C12_1 C11_1 C16B_1 120.2(12) . . ?
C10_1 C11_1 C16A_1 123.5(12) . . ?
C12_1 C11_1 C16A_1 119.2(11) . . ?
C13_1 C12_1 C11_1 120.5(8) . . ?
C14_1 C13_1 C12_1 119.3(9) . . ?
C14_1 C13_1 C15_1 120.1(8) . . ?
C12_1 C13_1 C15_1 120.3(8) . . ?
C13_1 C14_1 C9_1 121.1(9) . . ?
O5_1 C15_1 O6_1 122.3(9) . . ?
O5_1 C15_1 C13_1 118.4(8) . . ?
O6_1 C15_1 C13_1 119.3(8) . . ?
O5_1 C15_1 Sm1 51.9(4) . 5_554 ?
O6_1 C15_1 Sm1 71.6(5) . 5_554 ?
C13_1 C15_1 Sm1 164.0(6) . 5_554 ?
C17A_1 C16A_1 C21A_1 120.0 . . ?
C17A_1 C16A_1 C11_1 121.5(13) . . ?
C21A_1 C16A_1 C11_1 118.5(13) . . ?
C18A_1 C17A_1 C16A_1 120.0 . . ?
C18A_1 C17A_1 C22_1 117.6(13) . . ?
C16A_1 C17A_1 C22_1 122.1(13) . . ?
C17A_1 C18A_1 C19A_1 120.0 . . ?
C20A_1 C19A_1 C18A_1 120.0 . . ?
C20A_1 C19A_1 C23A_1 120.6(14) . . ?
C18A_1 C19A_1 C23A_1 119.4(14) . . ?
C21A_1 C20A_1 C19A_1 120.0 . . ?
C20A_1 C21A_1 C16A_1 120.0 . . ?
O9A_1 C23A_1 O10A_1 128(2) . . ?
O9A_1 C23A_1 C19A_1 117(2) . . ?
O10A_1 C23A_1 C19A_1 114(2) . . ?
O9A_1 C23A_1 Sm2 68.7(14) . . ?
O10A_1 C23A_1 Sm2 62.6(13) . . ?
C19A_1 C23A_1 Sm2 161.5(18) . . ?
C23A_1 O9A_1 Sm2 125.8(18) . 15_554 ?
C23A_1 O9A_1 Sm2 86.2(15) . . ?
Sm2 O9A_1 Sm2 61.5(4) 15_554 . ?
C23A_1 O10A_1 Sm2 140.8(17) . 14_454 ?
C23A_1 O10A_1 Sm2 91.0(15) . . ?
Sm2 O10A_1 Sm2 63.1(5) 14_454 . ?
C17B_1 C16B_1 C21B_1 120.0 . . ?
C17B_1 C16B_1 C11_1 120.3(14) . . ?
C21B_1 C16B_1 C11_1 118.5(14) . . ?
C16B_1 C17B_1 C18B_1 120.0 . . ?
C16B_1 C17B_1 C22_1 122.8(13) . . ?
C18B_1 C17B_1 C22_1 117.2(13) . . ?
C19B_1 C18B_1 C17B_1 120.0 . . ?
C18B_1 C19B_1 C20B_1 120.0 . . ?
C18B_1 C19B_1 C23B_1 125.6(14) . . ?
C20B_1 C19B_1 C23B_1 114.3(14) . . ?
C19B_1 C20B_1 C21B_1 120.0 . . ?
C20B_1 C21B_1 C16B_1 120.0 . . ?
O9B_1 C23B_1 O10B_1 120(3) . . ?
O9B_1 C23B_1 C19B_1 117(3) . . ?
O10B_1 C23B_1 C19B_1 123(2) . . ?
O9B_1 C23B_1 Sm3 70.9(19) . . ?
O10B_1 C23B_1 Sm3 49.6(14) . . ?
C19B_1 C23B_1 Sm3 171.2(17) . . ?
C23B_1 O9B_1 Sm3 89(2) . . ?
C23B_1 O10B_1 Sm3 106.4(17) . . ?
O7_1 C22_1 O8_1 122.6(9) . . ?
O7_1 C22_1 C17A_1 117.6(12) . . ?
O8_1 C22_1 C17A_1 119.7(13) . . ?
O7_1 C22_1 C17B_1 120.8(12) . . ?
O8_1 C22_1 C17B_1 116.3(12) . . ?
O7_1 C22_1 Sm1 61.1(5) . 1_554 ?
O8_1 C22_1 Sm1 61.6(5) . 1_554 ?
C17A_1 C22_1 Sm1 178.6(11) . 1_554 ?
C7_1 C2_1 C3_1 118.7(8) . . ?
C7_1 C2_1 C1_1 118.7(8) . . ?
C3_1 C2_1 C1_1 122.4(8) . . ?

loop_
_geom_bond_atom_site_label_1
_geom_bond_atom_site_label_2
_geom_bond_distance
_geom_bond_site_symmetry_2
_geom_bond_publ_flag
O1A Sm2 2.51(5) . ?
Sm1 O6_1 2.324(6) 15_556 ?
Sm1 O2_1 2.330(6) . ?
Sm1 O5_1 2.400(6) 9 ?
Sm1 O1_1 2.416(6) 10_667 ?
Sm1 O4_1 2.471(6) 1_556 ?
Sm1 O7_1 2.483(7) 1_556 ?
Sm1 O8_1 2.493(8) 1_556 ?
Sm1 O3_1 2.564(6) 1_556 ?
Sm1 O6_1 2.826(7) 9 ?
Sm1 C22_1 2.831(10) 1_556 ?
Sm1 C8_1 2.880(8) 1_556 ?
Sm1 C15_1 2.960(9) 9 ?
Sm2 O9A_1 2.240(18) 14_454 ?
Sm2 O10A_1 2.294(19) 15_554 ?
Sm2 Sm2 2.558(6) 15_554 ?
Sm2 Sm2 2.558(6) 14_454 ?
Sm2 O10A_1 2.570(19) . ?
Sm2 O9A_1 2.702(18) . ?
Sm2 C23A_1 2.89(3) . ?
Sm2 Sm2 3.804(7) 3_565 ?
Sm2 Sm2 3.804(7) 2_665 ?
Sm3 O10B_1 2.300(18) 3_565 ?
Sm3 O10B_1 2.300(18) 2_665 ?
Sm3 O10B_1 2.300(18) . ?
Sm3 O9B_1 2.739(19) 3_565 ?
Sm3 O9B_1 2.739(19) 2_665 ?
Sm3 O9B_1 2.739(19) . ?
Sm3 C23B_1 2.90(3) 3_565 ?
Sm3 C23B_1 2.90(3) 2_665 ?
Sm3 C23B_1 2.90(3) . ?
Sm3 Sm3 3.434(6) 13_564 ?
O1_1 C1_1 1.238(11) . ?
C1_1 O2_1 1.257(11) . ?
C1_1 C2_1 1.500(12) . ?
C3_1 C4_1 1.371(12) . ?
C3_1 C2_1 1.394(12) . ?
O3_1 C8_1 1.257(11) . ?
C4_1 C5_1 1.393(12) . ?
C4_1 C8_1 1.491(11) . ?
O4_1 C8_1 1.273(11) . ?
C5_1 C6_1 1.364(13) . ?
C5_1 C9_1 1.481(12) . ?
O5_1 C15_1 1.246(11) . ?
C6_1 C7_1 1.379(13) . ?
O6_1 C15_1 1.252(10) . ?
C7_1 C2_1 1.366(13) . ?
O7_1 C22_1 1.235(12) . ?
O8_1 C22_1 1.257(12) . ?
C9_1 C10_1 1.368(14) . ?
C9_1 C14_1 1.383(14) . ?
C10_1 C11_1 1.371(13) . ?
C11_1 C12_1 1.415(14) . ?
C11_1 C16B_1 1.431(15) . ?
C11_1 C16A_1 1.512(15) . ?
C12_1 C13_1 1.387(13) . ?
C13_1 C14_1 1.380(12) . ?
C13_1 C15_1 1.475(13) . ?
C16A_1 C17A_1 1.3900 . ?
C16A_1 C21A_1 1.3900 . ?
C17A_1 C18A_1 1.3900 . ?
C17A_1 C22_1 1.457(17) . ?
C18A_1 C19A_1 1.3900 . ?
C19A_1 C20A_1 1.3900 . ?
C19A_1 C23A_1 1.53(3) . ?
C20A_1 C21A_1 1.3900 . ?
C23A_1 O9A_1 1.23(3) . ?
C23A_1 O10A_1 1.29(3) . ?
C16B_1 C17B_1 1.3900 . ?
C16B_1 C21B_1 1.3900 . ?
C17B_1 C18B_1 1.3900 . ?
C17B_1 C22_1 1.521(17) . ?
C18B_1 C19B_1 1.3900 . ?
C19B_1 C20B_1 1.3900 . ?
C19B_1 C23B_1 1.56(3) . ?
C20B_1 C21B_1 1.3900 . ?
C23B_1 O9B_1 1.02(3) . ?
C23B_1 O10B_1 1.23(3) . ?
